data_2011745
loop_
_publ_author_name
'Casta\~neda, Fernando'
'Terraza, Claudio A.'
'Garland, Maria Teresa'
'Bunton, Clifford A.'
'Baggio, Ricardo F.'

_publ_section_title
;
 Methyl, ethyl, isopropyl and <i>tert</i>-butyl
 3-oxo-2-(triphenylphosphoranylidene)butyrates, a common pattern for a
 preferred conformation
;
_journal_issue 2
_journal_name_full 'Acta Crystallographica Section C'
_journal_page_first 180
_journal_page_last 184
_journal_paper_doi 10.1107/S0108270100016012
_journal_volume 57
_journal_year 2001
_chemical_formula_iupac 'C25 H25 O3 P'
_chemical_formula_moiety 'C25 H25 O3 P'
_chemical_formula_sum 'C25 H25 O3 P'
_chemical_formula_weight 404.42
_chemical_name_systematic
;
i-Propyl 3-oxo-2-(triphenylphosphoranylidene)butyrate
;
_space_group_IT_number 61
_symmetry_cell_setting orthorhombic
_symmetry_space_group_name_Hall '-P 2ac 2ab'
_symmetry_space_group_name_H-M 'P b c a'
_audit_creation_method SHELXL97
_cell_angle_alpha 90
_cell_angle_beta 90
_cell_angle_gamma 90
_cell_formula_units_Z 8
_cell_length_a 14.932(7)
_cell_length_b 16.343(6)
_cell_length_c 17.780(7)
_cell_measurement_reflns_used 25
_cell_measurement_temperature 293(2)
_cell_measurement_theta_max 12.5
_cell_measurement_theta_min 7.5
_cell_volume 4339(3)
_computing_cell_refinement P3/PC
_computing_data_collection 'P3/PC (Siemens, 1993)'
_computing_data_reduction 'XDISK in SHELXTL/PC (Sheldrick, 1994)'
_computing_molecular_graphics 'XP in SHELXTL/PC'
_computing_publication_material
;
CIFTAB (Sheldrick, 1993), PARST (Nardelli, 1983) and the
Cambridge Structural Database (Allen & Kennard, 1993)
;
_computing_structure_refinement 'SHELXL97 (Sheldrick, 1997)'
_computing_structure_solution 'SHELXS97 (Sheldrick, 1997)'
_diffrn_ambient_temperature 293(2)
_diffrn_measured_fraction_theta_full .898
_diffrn_measured_fraction_theta_max .898
_diffrn_measurement_device_type 'Siemens R3m'
_diffrn_measurement_method \w/2\q
_diffrn_radiation_monochromator graphite
_diffrn_radiation_source 'fine-focus sealed tube'
_diffrn_radiation_type MoK\a
_diffrn_radiation_wavelength .71073
_diffrn_reflns_av_R_equivalents .096
_diffrn_reflns_av_sigmaI/netI .120
_diffrn_reflns_limit_h_max 17
_diffrn_reflns_limit_h_min 0
_diffrn_reflns_limit_k_max 19
_diffrn_reflns_limit_k_min 0
_diffrn_reflns_limit_l_max 21
_diffrn_reflns_limit_l_min 0
_diffrn_reflns_number 4441
_diffrn_reflns_theta_full 24.99
_diffrn_reflns_theta_max 24.99
_diffrn_reflns_theta_min 2.17
_diffrn_standards_decay_% <2
_diffrn_standards_interval_count 98
_diffrn_standards_number 2
_exptl_absorpt_coefficient_mu .149
_exptl_absorpt_correction_type none
_exptl_crystal_colour colourless
_exptl_crystal_density_diffrn 1.238
_exptl_crystal_density_method 'not measured'
_exptl_crystal_description prism
_exptl_crystal_F_000 1712
_exptl_crystal_size_max .22
_exptl_crystal_size_mid .19
_exptl_crystal_size_min .16
_refine_diff_density_max .20
_refine_diff_density_min -.21
_refine_ls_extinction_method none
_refine_ls_goodness_of_fit_ref 1.026
_refine_ls_hydrogen_treatment constr
_refine_ls_matrix_type full
_refine_ls_number_parameters 266
_refine_ls_number_reflns 3824
_refine_ls_number_restraints 27
_refine_ls_restrained_S_all 1.025
_refine_ls_R_factor_all .195
_refine_ls_R_factor_gt .089
_refine_ls_shift/su_max <0.01
_refine_ls_shift/su_mean <0.01
_refine_ls_structure_factor_coef Fsqd
_refine_ls_weighting_details 'calc w = 1/[\s^2^(Fo^2^)+(0.034P)^2^+5.363] where P=(Fo^2^+2Fc^2^)/3'
_refine_ls_weighting_scheme calc
_refine_ls_wR_factor_ref .160
_reflns_number_gt 1801
_reflns_number_total 3824
_reflns_threshold_expression I>2\s(I)
_cod_data_source_file bk1566.cif
_cod_data_source_block IV
_cod_depositor_comments
;
The following automatic conversions were performed:
'_geom_bond_publ_flag' value 'Y' changed to 'y' according to
'/home/saulius/struct/CIF-dictionaries/cif_core.dic' dictionary named
'cif_core.dic' version 2.4.1 from 2010-06-29 (13 times).

Automatic conversion script
Id: cif_fix_enum 1527 2010-12-29 10:47:43Z saulius 

The following automatic conversions were performed:

'_geom_bond_publ_flag' value 'Y' changed to 'y' according to
/home/saulius/struct/CIF-dictionaries/cif_core.dic dictionary named
'cif_core.dic' version 2.4.1 from 2010-06-29 (13
times).

'_geom_contact_publ_flag' value 'Y' changed to 'y' according
to /home/saulius/struct/CIF-dictionaries/cif_core.dic dictionary
named 'cif_core.dic' version 2.4.1 from 2010-06-29 (2
times).

'_geom_angle_publ_flag' value 'Y' changed to 'y' according
to /home/saulius/struct/CIF-dictionaries/cif_core.dic dictionary
named 'cif_core.dic' version 2.4.1 from 2010-06-29 (9
times).

'_geom_torsion_publ_flag' value 'Y' changed to 'y' according
to /home/saulius/struct/CIF-dictionaries/cif_core.dic dictionary
named 'cif_core.dic' version 2.4.1 from 2010-06-29 (2 times).

Automatic conversion script
Id: cif_fix_values 1715 2011-07-08 13:25:40Z adriana 
;
_cod_original_sg_symbol_Hall ' -P 2ac 2ab'
_cod_original_sg_symbol_H-M ' P b c a'
_cod_database_code 2011745
_cod_database_fobs_code 2011745

loop_
_symmetry_equiv_pos_as_xyz
'x, y, z'
'-x+1/2, -y, z+1/2'
'-x, y+1/2, -z+1/2'
'x+1/2, -y+1/2, -z'
'-x, -y, -z'
'x-1/2, y, -z-1/2'
'x, -y-1/2, z-1/2'
'-x-1/2, y-1/2, z'

loop_
_atom_site_label
_atom_site_fract_x
_atom_site_fract_y
_atom_site_fract_z
_atom_site_U_iso_or_equiv
_atom_site_adp_type
_atom_site_calc_flag
_atom_site_refinement_flags
_atom_site_occupancy
_atom_site_disorder_assembly
_atom_site_disorder_group
_atom_site_type_symbol
P1 .24246(9) .81464(8) -.33182(7) .0393(3) Uani d . 1 . . P
C1 .3038(3) .9024(3) -.3555(3) .0366(12) Uani d . 1 . . C
C2 .3371(3) .8993(3) -.4316(3) .0454(14) Uani d . 1 . . C
C3 .3935(4) .9649(3) -.4644(3) .0713(18) Uani d . 1 . . C
H3A .4094 .9507 -.5151 .107 Uiso calc R 1 . . H
H3B .4470 .9710 -.4349 .107 Uiso calc R 1 . . H
H3C .3608 1.0155 -.4644 .107 Uiso calc R 1 . . H
O4 .3171(2) .8374(2) -.46870(19) .0499(10) Uani d . 1 . . O
C5 .3299(4) .9647(4) -.3036(3) .0584(17) Uani d . 1 . . C
O6 .2863(4) .9633(3) -.2377(3) .1111(19) Uani d . 1 . . O
O7 .3773(3) 1.0242(3) -.3153(2) .0858(15) Uani d . 1 . . O
C8 .3073(8) 1.0227(6) -.1809(5) .123(4) Uani d . 1 . . C
H8A .3561 1.0582 -.1980 .148 Uiso d R 1 . . H
C9 .3462(5) .9777(6) -.1160(5) .139(4) Uani d . 1 . . C
H9A .4037 .9561 -.1298 .208 Uiso calc R 1 . . H
H9B .3071 .9336 -.1021 .208 Uiso calc R 1 . . H
H9C .3529 1.0143 -.0742 .208 Uiso calc R 1 . . H
C10 .2208(8) 1.0575(5) -.1580(5) .155(4) Uani d . 1 . . C
H10D .2009 1.0958 -.1954 .232 Uiso calc R 1 . . H
H10E .2275 1.0852 -.1107 .232 Uiso calc R 1 . . H
H10F .1776 1.0145 -.1529 .232 Uiso calc R 1 . . H
C1A .3131(3) .7264(3) -.3413(2) .0319(11) Uani d D 1 . . C
C2A .2847(4) .6564(3) -.3786(3) .0580(16) Uani d D 1 . . C
H2A .2288 .6556 -.4016 .070 Uiso calc R 1 . . H
C3A .3392(4) .5872(3) -.3821(3) .0663(18) Uani d D 1 . . C
H3A1 .3199 .5404 -.4070 .080 Uiso calc R 1 . . H
C4A .4227(4) .5892(4) -.3477(4) .079(2) Uani d D 1 . . C
H4A .4592 .5431 -.3491 .095 Uiso calc R 1 . . H
C5A .4523(4) .6590(4) -.3115(4) .084(2) Uani d D 1 . . C
H5A .5090 .6605 -.2899 .101 Uiso calc R 1 . . H
C6A .3963(4) .7272(4) -.3075(3) .0675(18) Uani d D 1 . . C
H6A .4153 .7737 -.2819 .081 Uiso calc R 1 . . H
C1B .1996(3) .8152(3) -.2374(2) .0381(12) Uani d D 1 . . C
C2B .2417(4) .7738(3) -.1792(3) .0684(17) Uani d D 1 . . C
H2B .2936 .7440 -.1886 .082 Uiso calc R 1 . . H
C3B .2063(5) .7767(4) -.1066(4) .084(2) Uani d D 1 . . C
H3B1 .2353 .7494 -.0677 .101 Uiso calc R 1 . . H
C4B .1291(5) .8193(4) -.0923(4) .086(2) Uani d D 1 . . C
H4B .1055 .8209 -.0440 .103 Uiso calc R 1 . . H
C5B .0871(5) .8597(5) -.1503(4) .092(2) Uani d D 1 . . C
H5B .0345 .8884 -.1407 .111 Uiso calc R 1 . . H
C6B .1214(4) .8586(4) -.2222(3) .0681(18) Uani d D 1 . . C
H6B .0924 .8867 -.2606 .082 Uiso calc R 1 . . H
C1C .1401(3) .7997(3) -.3854(3) .0373(12) Uani d D 1 . . C
C2C .0848(3) .7339(3) -.3695(3) .0535(15) Uani d D 1 . . C
H2C .1017 .6952 -.3339 .064 Uiso calc R 1 . . H
C3C .0036(4) .7262(4) -.4074(3) .0640(18) Uani d D 1 . . C
H3C1 -.0340 .6822 -.3972 .077 Uiso calc R 1 . . H
C4C -.0210(4) .7842(4) -.4604(4) .078(2) Uani d D 1 . . C
H4C -.0746 .7781 -.4864 .093 Uiso calc R 1 . . H
C5C .0334(4) .8517(4) -.4752(3) .0733(19) Uani d D 1 . . C
H5C .0156 .8915 -.5095 .088 Uiso calc R 1 . . H
C6C .1152(3) .8582(3) -.4375(3) .0546(15) Uani d D 1 . . C
H6C .1530 .9021 -.4475 .065 Uiso calc R 1 . . H

loop_
_atom_site_aniso_label
_atom_site_aniso_U_11
_atom_site_aniso_U_22
_atom_site_aniso_U_33
_atom_site_aniso_U_12
_atom_site_aniso_U_13
_atom_site_aniso_U_23
P1 .0412(8) .0444(7) .0324(6) -.0043(8) .0017(7) -.0001(7)
C1 .040(3) .036(3) .033(3) .004(3) -.001(2) -.006(2)
C2 .043(4) .056(3) .037(3) .013(3) .009(3) .012(3)
C3 .070(5) .068(4) .075(4) -.006(4) .010(4) .015(4)
O4 .041(2) .061(2) .047(2) -.003(2) .0148(18) -.0129(19)
C5 .069(4) .053(4) .053(4) -.017(3) .022(3) .010(3)
O6 .149(5) .096(4) .088(4) -.067(3) .038(3) -.042(3)
O7 .099(4) .070(3) .089(3) -.029(3) .021(3) -.015(3)
C8 .182(11) .114(8) .074(6) -.071(8) .041(7) -.014(6)
C9 .114(8) .171(9) .131(8) -.043(7) -.006(7) -.040(7)
C10 .247(14) .119(7) .099(7) .014(9) -.022(8) -.017(6)
C1A .038(3) .027(3) .031(3) -.001(2) .004(2) .006(2)
C2A .063(4) .046(3) .065(4) .008(3) -.002(3) -.005(3)
C3A .060(5) .053(4) .086(5) -.011(4) .022(4) -.002(3)
C4A .077(5) .063(5) .097(6) .002(4) .018(5) -.001(4)
C5A .069(5) .091(5) .093(6) .011(5) -.009(4) .007(4)
C6A .071(4) .066(4) .066(4) -.001(4) .004(4) .004(3)
C1B .046(3) .030(3) .039(3) -.013(3) .008(3) -.006(3)
C2B .078(4) .067(4) .060(4) .001(4) .009(4) -.004(3)
C3B .087(6) .092(6) .073(5) -.009(4) -.006(4) .008(4)
C4B .088(6) .100(6) .070(5) -.022(5) .012(5) .006(5)
C5B .075(5) .112(6) .089(6) -.015(5) .007(5) -.024(5)
C6B .077(5) .074(4) .054(4) .002(4) .002(4) -.010(3)
C1C .045(3) .032(3) .035(3) -.001(3) -.003(2) -.002(2)
C2C .053(4) .063(4) .045(3) -.009(3) -.001(3) .003(3)
C3C .054(4) .069(5) .069(4) -.019(3) .001(3) .000(4)
C4C .068(5) .091(5) .074(5) -.001(4) -.002(4) -.007(4)
C5C .049(4) .092(5) .079(5) .005(4) -.016(4) -.002(4)
C6C .040(3) .066(4) .058(4) .003(3) .001(3) .003(3)

loop_
_atom_type_symbol
_atom_type_description
_atom_type_scat_dispersion_real
_atom_type_scat_dispersion_imag
_atom_type_scat_source
C C .0033 .0016 'International Tables Vol C Tables 4.2.6.8 and 6.1.1.4'
H H .0000 .0000 'International Tables Vol C Tables 4.2.6.8 and 6.1.1.4'
O O .0106 .0060 'International Tables Vol C Tables 4.2.6.8 and 6.1.1.4'
P P .1023 .0942 'International Tables Vol C Tables 4.2.6.8 and 6.1.1.4'

loop_
_geom_angle_atom_site_label_1
_geom_angle_atom_site_label_2
_geom_angle_atom_site_label_3
_geom_angle
_geom_angle_publ_flag
C1 P1 C1A 109.1(2) y
C1 P1 C1B 114.0(2) y
C1A P1 C1B 107.5(2) y
C1 P1 C1C 115.1(2) y
C1A P1 C1C 109.7(2) y
C1B P1 C1C 101.0(2) y
C5 C1 C2 122.5(5) y
C5 C1 P1 124.8(4) y
C2 C1 P1 112.2(4) y
O4 C2 C1 116.3(5) ?
O4 C2 C3 121.1(5) ?
C1 C2 C3 122.6(5) ?
O7 C5 O6 116.4(6) ?
O7 C5 C1 128.0(5) ?
O6 C5 C1 114.9(5) ?
C5 O6 C8 119.8(5) ?
O6 C8 C10 105.4(9) ?
O6 C8 C9 107.3(8) ?
C10 C8 C9 108.7(8) ?
C6A C1A C2A 119.4(5) ?
C6A C1A P1 118.7(4) ?
C2A C1A P1 121.8(4) ?
C1A C2A C3A 120.7(5) ?
C4A C3A C2A 119.0(6) ?
C5A C4A C3A 120.7(6) ?
C4A C5A C6A 119.5(6) ?
C1A C6A C5A 120.6(6) ?
C2B C1B C6B 118.9(5) ?
C2B C1B P1 122.3(4) ?
C6B C1B P1 118.8(4) ?
C1B C2B C3B 120.2(6) ?
C4B C3B C2B 120.4(6) ?
C3B C4B C5B 119.3(7) ?
C4B C5B C6B 121.2(7) ?
C5B C6B C1B 119.9(6) ?
C2C C1C C6C 120.9(5) ?
C2C C1C P1 120.0(4) ?
C6C C1C P1 119.0(4) ?
C1C C2C C3C 119.4(5) ?
C4C C3C C2C 119.8(6) ?
C3C C4C C5C 121.0(6) ?
C4C C5C C6C 118.6(6) ?
C1C C6C C5C 120.2(5) ?

loop_
_geom_bond_atom_site_label_1
_geom_bond_atom_site_label_2
_geom_bond_site_symmetry_2
_geom_bond_distance
_geom_bond_publ_flag
P1 C1 . 1.753(5) y
P1 C1A . 1.795(4) y
P1 C1B . 1.796(5) y
P1 C1C . 1.818(5) y
C1 C5 . 1.429(7) y
C1 C2 . 1.443(6) y
C2 O4 . 1.244(6) y
C2 C3 . 1.483(7) y
C5 O7 . 1.221(6) y
C5 O6 . 1.341(6) y
O6 C8 . 1.436(8) y
C8 C10 . 1.469(11) y
C8 C9 . 1.486(11) y
C1A C6A . 1.380(6) ?
C1A C2A . 1.389(5) ?
C2A C3A . 1.394(6) ?
C3A C4A . 1.389(6) ?
C4A C5A . 1.383(6) ?
C5A C6A . 1.394(6) ?
C1B C2B . 1.386(6) ?
C1B C6B . 1.393(6) ?
C2B C3B . 1.396(6) ?
C3B C4B . 1.370(7) ?
C4B C5B . 1.376(6) ?
C5B C6B . 1.379(6) ?
C1C C2C . 1.385(5) ?
C1C C6C . 1.383(5) ?
C2C C3C . 1.392(6) ?
C3C C4C . 1.386(6) ?
C4C C5C . 1.395(6) ?
C5C C6C . 1.397(6) ?

loop_
_geom_contact_atom_site_label_1
_geom_contact_atom_site_label_2
_geom_contact_distance
_geom_contact_publ_flag
P1 O4 2.703(16) y
P1 O6 3.023(16) y

loop_
_geom_torsion_atom_site_label_1
_geom_torsion_atom_site_label_2
_geom_torsion_atom_site_label_3
_geom_torsion_atom_site_label_4
_geom_torsion
_geom_torsion_publ_flag
C1A P1 C1 C5 -111.7(5) ?
C1B P1 C1 C5 8.5(5) ?
C1C P1 C1 C5 124.6(5) ?
C1A P1 C1 C2 59.7(4) ?
C1B P1 C1 C2 179.8(3) ?
C1C P1 C1 C2 -64.1(4) ?
C5 C1 C2 O4 172.5(5) ?
P1 C1 C2 O4 .9(6) y
C5 C1 C2 C3 -6.4(8) ?
P1 C1 C2 C3 -177.9(4) ?
C2 C1 C5 O7 4.2(9) ?
P1 C1 C5 O7 174.7(5) y
C2 C1 C5 O6 173.8(5) ?
P1 C1 C5 O6 -15.7(8) ?
O7 C5 O6 C8 -9.5(11) ?
C1 C5 O6 C8 179.6(7) ?
C5 O6 C8 C10 129.3(8) ?
C5 O6 C8 C9 -115.0(8) ?
C1 P1 C1A C6A 50.1(4) ?
C1B P1 C1A C6A -74.1(4) ?
C1C P1 C1A C6A 176.9(4) ?
C1 P1 C1A C2A -132.8(4) ?
C1B P1 C1A C2A 103.1(4) ?
C1C P1 C1A C2A -5.9(4) ?
C6A C1A C2A C3A .3(6) ?
P1 C1A C2A C3A -176.9(4) ?
C1A C2A C3A C4A -.2(7) ?
C2A C3A C4A C5A -.9(9) ?
C3A C4A C5A C6A 1.9(10) ?
C2A C1A C6A C5A .8(8) ?
P1 C1A C6A C5A 178.0(4) ?
C4A C5A C6A C1A -1.9(9) ?
C1 P1 C1B C2B -99.3(5) ?
C1A P1 C1B C2B 21.8(5) ?
C1C P1 C1B C2B 136.7(4) ?
C1 P1 C1B C6B 80.8(4) ?
C1A P1 C1B C6B -158.1(4) ?
C1C P1 C1B C6B -43.2(4) ?
C6B C1B C2B C3B -.7(8) ?
P1 C1B C2B C3B 179.4(4) ?
C1B C2B C3B C4B 1.0(10) ?
C2B C3B C4B C5B -.4(11) ?
C3B C4B C5B C6B -.4(11) ?
C4B C5B C6B C1B .6(10) ?
C2B C1B C6B C5B -.1(8) ?
P1 C1B C6B C5B 179.8(5) ?
C1 P1 C1C C2C -177.7(4) ?
C1A P1 C1C C2C 58.8(4) ?
C1B P1 C1C C2C -54.4(4) ?
C1 P1 C1C C6C -2.9(5) ?
C1A P1 C1C C6C -126.4(4) ?
C1B P1 C1C C6C 120.4(4) ?
C6C C1C C2C C3C .9(8) ?
P1 C1C C2C C3C 175.6(4) ?
C1C C2C C3C C4C -.1(8) ?
C2C C3C C4C C5C -1.6(9) ?
C3C C4C C5C C6C 2.3(9) ?
C2C C1C C6C C5C -.1(8) ?
P1 C1C C6C C5C -174.9(4) ?
C4C C5C C6C C1C -1.5(9) ?

loop_
_cod_related_entry_id
_cod_related_entry_database
_cod_related_entry_code
1 ChemSpider 10463965
